data_7200462
loop_
_publ_author_name
'Turner, David R.'
'MacDonald, Rose'
'Teng Lee, Wan'
'Batten, Stuart R.'

_publ_section_title
;
 Ammonium salts of carbamoyldicyanomethanide, C(CN)2(CONH2)&#x2212;:
 Effects of hydrogen-bonding cations on anionic networks
;
_journal_issue 2
_journal_name_full CrystEngComm
_journal_page_first 298
_journal_paper_doi 10.1039/b815926b
_journal_volume 11
_journal_year 2009
_chemical_formula_moiety 'C7 H18 N, C4 H2 N3 O'
_chemical_formula_sum 'C11 H20 N4 O'
_chemical_formula_weight 224.31
_chemical_name_common 'Triethylmethylammonium carbamoyldicyanomethanide'
_chemical_name_systematic
;
Triethylmethylammonium carbamoyldicyanomethanide
;
_space_group_IT_number 14
_symmetry_cell_setting monoclinic
_symmetry_space_group_name_Hall '-P 2ybc'
_symmetry_space_group_name_H-M 'P 1 21/c 1'
_atom_sites_solution_hydrogens geom
_atom_sites_solution_primary direct
_atom_sites_solution_secondary difmap
_audit_creation_method SHELXL-97
_cell_angle_alpha 90.00
_cell_angle_beta 93.109(4)
_cell_angle_gamma 90.00
_cell_formula_units_Z 8
_cell_length_a 19.1746(18)
_cell_length_b 9.5707(8)
_cell_length_c 13.9859(18)
_cell_measurement_reflns_used 7784
_cell_measurement_temperature 123(1)
_cell_measurement_theta_max 24.99
_cell_measurement_theta_min 1.06
_cell_volume 2562.8(5)
_computing_cell_refinement 'Bruker SMART (Bruker)'
_computing_data_collection 'Bruker SMART (Bruker)'
_computing_data_reduction 'Bruker SAINT (Bruker)'
_computing_molecular_graphics 'X-Seed (Barbour, 1999)'
_computing_publication_material 'CIFTAB (Sheldrick, 1997)'
_computing_structure_refinement 'SHELXL-97 (Sheldrick, 1997)'
_computing_structure_solution 'SHELXS-97 (Sheldrick, 1990)'
_diffrn_ambient_temperature 123(1)
_diffrn_measured_fraction_theta_full 0.891
_diffrn_measured_fraction_theta_max 0.891
_diffrn_measurement_device_type 'Bruker X8 Apex II CCD'
_diffrn_measurement_method 'phi and omega scans'
_diffrn_radiation_monochromator graphite
_diffrn_radiation_source 'fine-focus sealed tube'
_diffrn_radiation_type MoK\a
_diffrn_radiation_wavelength 0.71073
_diffrn_reflns_av_R_equivalents 0.0377
_diffrn_reflns_av_sigmaI/netI 0.0728
_diffrn_reflns_limit_h_max 16
_diffrn_reflns_limit_h_min -22
_diffrn_reflns_limit_k_max 9
_diffrn_reflns_limit_k_min -11
_diffrn_reflns_limit_l_max 14
_diffrn_reflns_limit_l_min -15
_diffrn_reflns_number 7784
_diffrn_reflns_theta_full 24.99
_diffrn_reflns_theta_max 24.99
_diffrn_reflns_theta_min 1.06
_exptl_absorpt_coefficient_mu 0.078
_exptl_absorpt_correction_T_max 0.9922
_exptl_absorpt_correction_T_min 0.9770
_exptl_absorpt_correction_type multi-scan
_exptl_absorpt_process_details SADABS
_exptl_crystal_colour colourless
_exptl_crystal_density_diffrn 1.163
_exptl_crystal_density_method 'not measured'
_exptl_crystal_description block
_exptl_crystal_F_000 976
_exptl_crystal_size_max 0.30
_exptl_crystal_size_mid 0.30
_exptl_crystal_size_min 0.10
_refine_diff_density_max 0.469
_refine_diff_density_min -0.298
_refine_diff_density_rms 0.069
_refine_ls_extinction_method none
_refine_ls_goodness_of_fit_ref 1.207
_refine_ls_hydrogen_treatment mixed
_refine_ls_matrix_type full
_refine_ls_number_parameters 313
_refine_ls_number_reflns 4020
_refine_ls_number_restraints 0
_refine_ls_restrained_S_all 1.207
_refine_ls_R_factor_all 0.1346
_refine_ls_R_factor_gt 0.1091
_refine_ls_shift/su_max 0.000
_refine_ls_shift/su_mean 0.000
_refine_ls_structure_factor_coef Fsqd
_refine_ls_weighting_details 'calc w=1/[\s^2^(Fo^2^)+(0.2000P)^2^+0.0000P] where P=(Fo^2^+2Fc^2^)/3'
_refine_ls_weighting_scheme calc
_refine_ls_wR_factor_gt 0.2274
_refine_ls_wR_factor_ref 0.2425
_reflns_number_gt 3203
_reflns_number_total 4020
_reflns_threshold_expression >2sigma(I)
_cod_data_source_file b815926b.txt
_cod_data_source_block 6
_cod_depositor_comments
;
The following automatic conversions were performed:
'_exptl_absorpt_correction_type' value 'Multi-scan' changed to
'multi-scan' according to
'/home/saulius/struct/CIF-dictionaries/cif_core.dic' dictionary named
'cif_core.dic' version 2.4.1 from 2010-06-29.

Automatic conversion script
Id: cif_fix_enum 1527 2010-12-29 10:47:43Z saulius 
;
_cod_original_sg_symbol_H-M P21/c
_cod_database_code 7200462

loop_
_symmetry_equiv_pos_as_xyz
'x, y, z'
'-x, y+1/2, -z+1/2'
'-x, -y, -z'
'x, -y-1/2, z-1/2'

loop_
_atom_site_label
_atom_site_type_symbol
_atom_site_fract_x
_atom_site_fract_y
_atom_site_fract_z
_atom_site_U_iso_or_equiv
_atom_site_adp_type
_atom_site_occupancy
_atom_site_symmetry_multiplicity
_atom_site_calc_flag
_atom_site_refinement_flags
_atom_site_disorder_assembly
_atom_site_disorder_group
O1 O 0.28058(13) 0.5938(3) 0.1566(2) 0.0174(8) Uani 1 1 d . . .
O2 O 0.22384(14) 0.3984(3) 0.3613(2) 0.0201(8) Uani 1 1 d . . .
N1 N 0.3122(2) 0.6286(5) 0.3118(3) 0.0227(10) Uani 1 1 d . . .
N2 N 0.4541(2) 0.8729(5) 0.3155(4) 0.0342(12) Uani 1 1 d . . .
N3 N 0.37530(19) 0.8213(4) 0.0151(4) 0.0250(10) Uani 1 1 d . . .
N4 N 0.1955(2) 0.3548(5) 0.2051(3) 0.0202(10) Uani 1 1 d . . .
N5 N 0.05635(19) 0.1057(4) 0.2019(3) 0.0289(11) Uani 1 1 d . . .
N6 N 0.12018(19) 0.1885(4) 0.5042(3) 0.0244(10) Uani 1 1 d . . .
N7 N 0.11931(17) 0.6876(4) 0.5077(3) 0.0197(9) Uani 1 1 d . . .
N8 N 0.38301(16) 0.1679(4) 0.4783(3) 0.0195(10) Uani 1 1 d . . .
C1 C 0.3694(2) 0.7564(4) 0.1926(4) 0.0144(10) Uani 1 1 d . . .
C2 C 0.31851(19) 0.6547(4) 0.2194(4) 0.0148(10) Uani 1 1 d . . .
C3 C 0.4163(2) 0.8207(4) 0.2596(4) 0.0186(11) Uani 1 1 d . . .
C4 C 0.37320(19) 0.7924(4) 0.0950(4) 0.0181(11) Uani 1 1 d . . .
C5 C 0.1334(2) 0.2396(4) 0.3265(4) 0.0154(10) Uani 1 1 d . . .
C6 C 0.1863(2) 0.3364(4) 0.2990(4) 0.0155(10) Uani 1 1 d . . .
C7 C 0.0906(2) 0.1660(4) 0.2588(4) 0.0155(10) Uani 1 1 d . . .
C8 C 0.1264(2) 0.2116(4) 0.4236(4) 0.0177(11) Uani 1 1 d . . .
C9 C 0.0880(3) 0.5585(5) 0.4594(5) 0.0361(15) Uani 1 1 d . . .
H9A H 0.1177 0.5281 0.4085 0.054 Uiso 1 1 calc R . .
H9B H 0.0412 0.5804 0.4318 0.054 Uiso 1 1 calc R . .
H9C H 0.0848 0.4836 0.5067 0.054 Uiso 1 1 calc R . .
C10 C 0.1936(2) 0.6581(5) 0.5395(5) 0.0326(14) Uani 1 1 d . . .
H10A H 0.2145 0.7448 0.5669 0.039 Uiso 1 1 calc R . .
H10B H 0.2195 0.6333 0.4825 0.039 Uiso 1 1 calc R . .
C11 C 0.2036(2) 0.5426(6) 0.6125(5) 0.0373(15) Uani 1 1 d . . .
H11A H 0.1808 0.5684 0.6710 0.056 Uiso 1 1 calc R . .
H11B H 0.2536 0.5283 0.6273 0.056 Uiso 1 1 calc R . .
H11C H 0.1829 0.4560 0.5865 0.056 Uiso 1 1 calc R . .
C12 C 0.0737(2) 0.7223(5) 0.5896(4) 0.0279(13) Uani 1 1 d . . .
H12A H 0.0253 0.7377 0.5637 0.034 Uiso 1 1 calc R . .
H12B H 0.0732 0.6412 0.6336 0.034 Uiso 1 1 calc R . .
C13 C 0.0974(3) 0.8485(6) 0.6452(5) 0.0429(16) Uani 1 1 d . . .
H13A H 0.1434 0.8305 0.6768 0.064 Uiso 1 1 calc R . .
H13B H 0.0639 0.8697 0.6936 0.064 Uiso 1 1 calc R . .
H13C H 0.1006 0.9282 0.6016 0.064 Uiso 1 1 calc R . .
C14 C 0.1203(3) 0.8044(5) 0.4347(5) 0.0375(15) Uani 1 1 d . . .
H14A H 0.1475 0.8831 0.4636 0.045 Uiso 1 1 calc R . .
H14B H 0.1455 0.7708 0.3792 0.045 Uiso 1 1 calc R . .
C15 C 0.0507(3) 0.8590(6) 0.3986(5) 0.0471(18) Uani 1 1 d . . .
H15A H 0.0212 0.7811 0.3756 0.071 Uiso 1 1 calc R . .
H15B H 0.0570 0.9246 0.3459 0.071 Uiso 1 1 calc R . .
H15C H 0.0283 0.9072 0.4506 0.071 Uiso 1 1 calc R . .
C16 C 0.4062(2) 0.0389(4) 0.5302(4) 0.0209(11) Uani 1 1 d . . .
H16A H 0.3665 -0.0029 0.5609 0.031 Uiso 1 1 calc R . .
H16B H 0.4428 0.0626 0.5792 0.031 Uiso 1 1 calc R . .
H16C H 0.4246 -0.0279 0.4849 0.031 Uiso 1 1 calc R . .
C17 C 0.3398(3) 0.2580(6) 0.5385(4) 0.0342(14) Uani 1 1 d . . .
H17A H 0.2987 0.2038 0.5574 0.041 Uiso 1 1 calc R . .
H17B H 0.3223 0.3385 0.4997 0.041 Uiso 1 1 calc R . .
C18 C 0.3785(3) 0.3123(6) 0.6279(5) 0.0450(16) Uani 1 1 d . . .
H18A H 0.4207 0.3617 0.6103 0.067 Uiso 1 1 calc R . .
H18B H 0.3916 0.2338 0.6701 0.067 Uiso 1 1 calc R . .
H18C H 0.3483 0.3767 0.6612 0.067 Uiso 1 1 calc R . .
C19 C 0.4474(2) 0.2406(5) 0.4471(5) 0.0312(14) Uani 1 1 d . . .
H19A H 0.4719 0.1773 0.4042 0.037 Uiso 1 1 calc R . .
H19B H 0.4789 0.2577 0.5043 0.037 Uiso 1 1 calc R . .
C20 C 0.4341(3) 0.3787(5) 0.3956(5) 0.0423(17) Uani 1 1 d . . .
H20A H 0.4132 0.4451 0.4391 0.063 Uiso 1 1 calc R . .
H20B H 0.4021 0.3637 0.3395 0.063 Uiso 1 1 calc R . .
H20C H 0.4784 0.4164 0.3751 0.063 Uiso 1 1 calc R . .
C21 C 0.3391(3) 0.1275(6) 0.3876(5) 0.0371(15) Uani 1 1 d . . .
H21A H 0.3170 0.2130 0.3600 0.045 Uiso 1 1 calc R . .
H21B H 0.3707 0.0900 0.3401 0.045 Uiso 1 1 calc R . .
C22 C 0.2832(3) 0.0220(6) 0.4025(5) 0.0460(18) Uani 1 1 d . . .
H22A H 0.2534 0.0548 0.4526 0.069 Uiso 1 1 calc R . .
H22B H 0.3047 -0.0672 0.4220 0.069 Uiso 1 1 calc R . .
H22C H 0.2549 0.0092 0.3427 0.069 Uiso 1 1 calc R . .
H1N H 0.284(3) 0.555(6) 0.320(4) 0.030(15) Uiso 1 1 d . . .
H2N H 0.335(3) 0.660(7) 0.353(6) 0.06(2) Uiso 1 1 d . . .
H3N H 0.219(2) 0.422(5) 0.197(4) 0.009(12) Uiso 1 1 d . . .
H4N H 0.169(2) 0.324(5) 0.163(4) 0.015(13) Uiso 1 1 d . . .

loop_
_atom_site_aniso_label
_atom_site_aniso_U_11
_atom_site_aniso_U_22
_atom_site_aniso_U_33
_atom_site_aniso_U_23
_atom_site_aniso_U_13
_atom_site_aniso_U_12
O1 0.0183(14) 0.0263(17) 0.007(2) -0.0010(13) -0.0049(13) -0.0072(13)
O2 0.0208(14) 0.0308(18) 0.008(2) 0.0007(14) -0.0033(13) -0.0065(13)
N1 0.028(2) 0.026(2) 0.013(3) 0.0001(18) -0.0018(18) -0.0097(19)
N2 0.028(2) 0.050(3) 0.024(3) -0.015(2) -0.0002(19) -0.014(2)
N3 0.028(2) 0.032(2) 0.016(3) 0.008(2) 0.0016(17) -0.0088(17)
N4 0.025(2) 0.027(2) 0.009(3) -0.0039(18) 0.0018(18) -0.0117(19)
N5 0.030(2) 0.033(2) 0.024(3) 0.000(2) -0.0004(19) -0.0129(19)
N6 0.035(2) 0.027(2) 0.011(3) 0.0021(18) 0.0021(18) -0.0036(17)
N7 0.0202(17) 0.0189(19) 0.020(3) 0.0000(17) 0.0004(16) -0.0006(15)
N8 0.0143(16) 0.022(2) 0.022(3) 0.0029(17) -0.0027(15) 0.0054(15)
C1 0.0181(19) 0.017(2) 0.008(3) 0.0030(18) -0.0008(17) 0.0003(17)
C2 0.0163(19) 0.020(2) 0.008(3) -0.0003(19) 0.0018(17) 0.0023(17)
C3 0.022(2) 0.019(2) 0.015(3) 0.0012(19) 0.0040(19) -0.0022(18)
C4 0.0105(18) 0.017(2) 0.027(4) -0.001(2) -0.0036(18) -0.0032(16)
C5 0.0176(19) 0.023(2) 0.005(3) 0.0025(19) 0.0019(17) 0.0004(17)
C6 0.0192(19) 0.017(2) 0.010(3) 0.0013(18) 0.0018(18) 0.0042(17)
C7 0.021(2) 0.021(2) 0.006(3) 0.0047(19) 0.0069(18) 0.0023(18)
C8 0.020(2) 0.014(2) 0.018(4) -0.0006(19) -0.0010(19) -0.0057(17)
C9 0.033(3) 0.022(3) 0.053(5) -0.007(3) -0.004(3) -0.001(2)
C10 0.014(2) 0.034(3) 0.050(5) -0.013(3) 0.003(2) -0.004(2)
C11 0.021(2) 0.039(3) 0.050(5) 0.006(3) -0.007(2) 0.005(2)
C12 0.020(2) 0.027(3) 0.037(4) 0.008(2) 0.003(2) 0.000(2)
C13 0.036(3) 0.046(3) 0.047(5) -0.011(3) 0.004(3) 0.008(3)
C14 0.052(3) 0.023(3) 0.038(5) -0.001(2) 0.002(3) -0.010(2)
C15 0.062(4) 0.036(3) 0.041(5) 0.015(3) -0.012(3) -0.006(3)
C16 0.020(2) 0.018(2) 0.024(3) 0.004(2) -0.0046(19) -0.0008(18)
C17 0.034(3) 0.044(3) 0.026(4) 0.006(3) 0.011(2) 0.013(2)
C18 0.060(4) 0.042(3) 0.033(5) -0.002(3) 0.003(3) 0.027(3)
C19 0.030(2) 0.027(3) 0.039(4) 0.004(2) 0.021(2) 0.005(2)
C20 0.053(3) 0.029(3) 0.048(5) 0.013(3) 0.025(3) 0.013(3)
C21 0.038(3) 0.043(3) 0.029(4) 0.001(3) -0.005(2) 0.011(2)
C22 0.031(3) 0.044(3) 0.060(5) -0.013(3) -0.022(3) 0.004(2)

loop_
_atom_type_symbol
_atom_type_description
_atom_type_scat_dispersion_real
_atom_type_scat_dispersion_imag
_atom_type_scat_source
C C 0.0033 0.0016 'International Tables Vol C Tables 4.2.6.8 and 6.1.1.4'
H H 0.0000 0.0000 'International Tables Vol C Tables 4.2.6.8 and 6.1.1.4'
N N 0.0061 0.0033 'International Tables Vol C Tables 4.2.6.8 and 6.1.1.4'
O O 0.0106 0.0060 'International Tables Vol C Tables 4.2.6.8 and 6.1.1.4'

loop_
_geom_angle_atom_site_label_1
_geom_angle_atom_site_label_2
_geom_angle_atom_site_label_3
_geom_angle
_geom_angle_site_symmetry_1
_geom_angle_site_symmetry_3
_geom_angle_publ_flag
C2 N1 H1N 111(4) . . ?
C2 N1 H2N 126(6) . . ?
H1N N1 H2N 122(7) . . ?
C6 N4 H3N 110(4) . . ?
C6 N4 H4N 124(4) . . ?
H3N N4 H4N 122(5) . . ?
C10 N7 C14 107.0(4) . . ?
C10 N7 C12 113.3(4) . . ?
C14 N7 C12 112.1(4) . . ?
C10 N7 C9 109.1(3) . . ?
C14 N7 C9 108.7(4) . . ?
C12 N7 C9 106.5(4) . . ?
C16 N8 C17 111.4(4) . . ?
C16 N8 C19 107.3(3) . . ?
C17 N8 C19 112.8(4) . . ?
C16 N8 C21 109.3(4) . . ?
C17 N8 C21 108.5(4) . . ?
C19 N8 C21 107.4(4) . . ?
C3 C1 C4 118.2(4) . . ?
C3 C1 C2 122.7(5) . . ?
C4 C1 C2 119.1(4) . . ?
O1 C2 N1 121.0(4) . . ?
O1 C2 C1 120.4(5) . . ?
N1 C2 C1 118.6(4) . . ?
N2 C3 C1 179.0(6) . . ?
N3 C4 C1 179.0(4) . . ?
C8 C5 C7 118.3(4) . . ?
C8 C5 C6 119.3(4) . . ?
C7 C5 C6 122.3(5) . . ?
O2 C6 N4 121.2(4) . . ?
O2 C6 C5 120.4(5) . . ?
N4 C6 C5 118.4(4) . . ?
N5 C7 C5 178.8(5) . . ?
N6 C8 C5 179.7(5) . . ?
N7 C9 H9A 109.5 . . ?
N7 C9 H9B 109.5 . . ?
H9A C9 H9B 109.5 . . ?
N7 C9 H9C 109.5 . . ?
H9A C9 H9C 109.5 . . ?
H9B C9 H9C 109.5 . . ?
N7 C10 C11 115.1(4) . . ?
N7 C10 H10A 108.5 . . ?
C11 C10 H10A 108.5 . . ?
N7 C10 H10B 108.5 . . ?
C11 C10 H10B 108.5 . . ?
H10A C10 H10B 107.5 . . ?
C10 C11 H11A 109.5 . . ?
C10 C11 H11B 109.5 . . ?
H11A C11 H11B 109.5 . . ?
C10 C11 H11C 109.5 . . ?
H11A C11 H11C 109.5 . . ?
H11B C11 H11C 109.5 . . ?
C13 C12 N7 113.5(4) . . ?
C13 C12 H12A 108.9 . . ?
N7 C12 H12A 108.9 . . ?
C13 C12 H12B 108.9 . . ?
N7 C12 H12B 108.9 . . ?
H12A C12 H12B 107.7 . . ?
C12 C13 H13A 109.5 . . ?
C12 C13 H13B 109.5 . . ?
H13A C13 H13B 109.5 . . ?
C12 C13 H13C 109.5 . . ?
H13A C13 H13C 109.5 . . ?
H13B C13 H13C 109.5 . . ?
C15 C14 N7 116.2(5) . . ?
C15 C14 H14A 108.2 . . ?
N7 C14 H14A 108.2 . . ?
C15 C14 H14B 108.2 . . ?
N7 C14 H14B 108.2 . . ?
H14A C14 H14B 107.4 . . ?
C14 C15 H15A 109.5 . . ?
C14 C15 H15B 109.5 . . ?
H15A C15 H15B 109.5 . . ?
C14 C15 H15C 109.5 . . ?
H15A C15 H15C 109.5 . . ?
H15B C15 H15C 109.5 . . ?
N8 C16 H16A 109.5 . . ?
N8 C16 H16B 109.5 . . ?
H16A C16 H16B 109.5 . . ?
N8 C16 H16C 109.5 . . ?
H16A C16 H16C 109.5 . . ?
H16B C16 H16C 109.5 . . ?
N8 C17 C18 113.8(4) . . ?
N8 C17 H17A 108.8 . . ?
C18 C17 H17A 108.8 . . ?
N8 C17 H17B 108.8 . . ?
C18 C17 H17B 108.8 . . ?
H17A C17 H17B 107.7 . . ?
C17 C18 H18A 109.5 . . ?
C17 C18 H18B 109.5 . . ?
H18A C18 H18B 109.5 . . ?
C17 C18 H18C 109.5 . . ?
H18A C18 H18C 109.5 . . ?
H18B C18 H18C 109.5 . . ?
N8 C19 C20 114.9(4) . . ?
N8 C19 H19A 108.5 . . ?
C20 C19 H19A 108.5 . . ?
N8 C19 H19B 108.5 . . ?
C20 C19 H19B 108.5 . . ?
H19A C19 H19B 107.5 . . ?
C19 C20 H20A 109.5 . . ?
C19 C20 H20B 109.5 . . ?
H20A C20 H20B 109.5 . . ?
C19 C20 H20C 109.5 . . ?
H20A C20 H20C 109.5 . . ?
H20B C20 H20C 109.5 . . ?
C22 C21 N8 114.9(5) . . ?
C22 C21 H21A 108.6 . . ?
N8 C21 H21A 108.6 . . ?
C22 C21 H21B 108.6 . . ?
N8 C21 H21B 108.6 . . ?
H21A C21 H21B 107.5 . . ?
C21 C22 H22A 109.5 . . ?
C21 C22 H22B 109.5 . . ?
H22A C22 H22B 109.5 . . ?
C21 C22 H22C 109.5 . . ?
H22A C22 H22C 109.5 . . ?
H22B C22 H22C 109.5 . . ?

loop_
_geom_bond_atom_site_label_1
_geom_bond_atom_site_label_2
_geom_bond_distance
_geom_bond_site_symmetry_2
_geom_bond_publ_flag
O1 C2 1.254(5) . ?
O2 C6 1.249(5) . ?
N1 C2 1.328(7) . ?
N1 H1N 0.90(6) . ?
N1 H2N 0.76(8) . ?
N2 C3 1.151(6) . ?
N3 C4 1.154(6) . ?
N4 C6 1.346(7) . ?
N4 H3N 0.80(5) . ?
N4 H4N 0.81(5) . ?
N5 C7 1.159(6) . ?
N6 C8 1.162(6) . ?
N7 C10 1.495(5) . ?
N7 C14 1.514(7) . ?
N7 C12 1.515(7) . ?
N7 C9 1.516(6) . ?
N8 C16 1.488(5) . ?
N8 C17 1.489(7) . ?
N8 C19 1.502(6) . ?
N8 C21 1.533(7) . ?
C1 C3 1.405(6) . ?
C1 C4 1.413(7) . ?
C1 C2 1.442(6) . ?
C5 C8 1.397(7) . ?
C5 C7 1.408(6) . ?
C5 C6 1.442(6) . ?
C9 H9A 0.9800 . ?
C9 H9B 0.9800 . ?
C9 H9C 0.9800 . ?
C10 C11 1.510(8) . ?
C10 H10A 0.9900 . ?
C10 H10B 0.9900 . ?
C11 H11A 0.9800 . ?
C11 H11B 0.9800 . ?
C11 H11C 0.9800 . ?
C12 C13 1.494(7) . ?
C12 H12A 0.9900 . ?
C12 H12B 0.9900 . ?
C13 H13A 0.9800 . ?
C13 H13B 0.9800 . ?
C13 H13C 0.9800 . ?
C14 C15 1.496(7) . ?
C14 H14A 0.9900 . ?
C14 H14B 0.9900 . ?
C15 H15A 0.9800 . ?
C15 H15B 0.9800 . ?
C15 H15C 0.9800 . ?
C16 H16A 0.9800 . ?
C16 H16B 0.9800 . ?
C16 H16C 0.9800 . ?
C17 C18 1.511(8) . ?
C17 H17A 0.9900 . ?
C17 H17B 0.9900 . ?
C18 H18A 0.9800 . ?
C18 H18B 0.9800 . ?
C18 H18C 0.9800 . ?
C19 C20 1.520(7) . ?
C19 H19A 0.9900 . ?
C19 H19B 0.9900 . ?
C20 H20A 0.9800 . ?
C20 H20B 0.9800 . ?
C20 H20C 0.9800 . ?
C21 C22 1.495(8) . ?
C21 H21A 0.9900 . ?
C21 H21B 0.9900 . ?
C22 H22A 0.9800 . ?
C22 H22B 0.9800 . ?
C22 H22C 0.9800 . ?

loop_
_geom_hbond_atom_site_label_D
_geom_hbond_atom_site_label_H
_geom_hbond_atom_site_label_A
_geom_hbond_distance_DH
_geom_hbond_distance_HA
_geom_hbond_distance_DA
_geom_hbond_angle_DHA
_geom_hbond_site_symmetry_A
N1 H1N O2 0.90(6) 2.00(6) 2.886(5) 171(5) .
N4 H3N O1 0.80(5) 2.12(5) 2.912(5) 172(5) .
N4 H4N N6 0.81(5) 2.36(6) 3.115(6) 154(5) 4_565
N1 H2N N3 0.76(8) 2.36(8) 3.067(7) 154(7) 4_576
